data_1536660
loop_
_publ_author_name
'Kirchgaessner, R.'
'Jacobs, H.'

_publ_section_title
;
 Bindungsverhaeltnisse in kristallinen Phasen von Caesiumhydrogensulfid,
 Cs H und Cs D S
;
_journal_name_full 'Zeitschrift fuer Anorganische und Allgemeine Chemie'
_journal_page_first 117
_journal_page_last 130
_journal_volume 569
_journal_year 1989
_chemical_formula_sum 'Cs D S'
_space_group_IT_number 127
_symmetry_space_group_name_Hall '-P 4 2ab'
_symmetry_space_group_name_H-M 'P 4/m b m'
_cell_angle_alpha 90
_cell_angle_beta 90
_cell_angle_gamma 90
_cell_formula_units_Z 2
_cell_length_a 5.853
_cell_length_b 5.853
_cell_length_c 4.538
_cell_volume 155.461
_citation_journal_id_ASTM ZAACAB
_cod_data_source_file Kirchgaessner_ZAACAB_1989_1863.cif
_cod_data_source_block D1Cs1S1
_cod_original_formula_sum 'D1 Cs1 S1'
_cod_database_code 1536660

loop_
_symmetry_equiv_pos_as_xyz
x,y,z
-y,x,z
-x,-y,z
y,-x,z
x+1/2,-y+1/2,-z
y+1/2,x+1/2,-z
-x+1/2,y+1/2,-z
-y+1/2,-x+1/2,-z
-x,-y,-z
y,-x,-z
x,y,-z
-y,x,-z
-x-1/2,y-1/2,z
-y-1/2,-x-1/2,z
x-1/2,-y-1/2,z
y-1/2,x-1/2,z

loop_
_atom_site_label
_atom_site_type_symbol
_atom_site_fract_x
_atom_site_fract_y
_atom_site_fract_z
_atom_site_occupancy
_atom_site_U_iso_or_equiv
S1 S-2 0 0 0.5 1 0.0
D1 D+1 0.163 0.337 0.5 0.5 0.0
Cs1 Cs+1 0 0 0 1 0.0
